data_4067728
loop_
_publ_author_name
'Wallner, Andreas'
'Hlina, Johann'
'Konopa, Tina'
'Wagner, Harald'
'Baumgartner, Judith'
'Marschner, Christoph'
'Fl\"orke, Ulrich'

_publ_section_title
;
 Cyclic and Bicyclic Methylpolysilanes and Some Oligosilanylene-Bridged
 Derivatives
;
_journal_issue 12
_journal_name_full Organometallics
_journal_page_first 2660
_journal_paper_doi 10.1021/om901104h
_journal_volume 29
_journal_year 2010
_chemical_formula_sum 'C25 H62 K O6 Si7'
_chemical_formula_weight 694.48
_chemical_name_systematic
; 
 ? 
;
_space_group_IT_number 14
_symmetry_cell_setting monoclinic
_symmetry_space_group_name_Hall '-P 2ybc'
_symmetry_space_group_name_H-M 'P 1 21/c 1'
_atom_sites_solution_hydrogens geom
_atom_sites_solution_primary direct
_atom_sites_solution_secondary difmap
_audit_creation_method SHELXL-97
_cell_angle_alpha 90.00
_cell_angle_beta 90.37(3)
_cell_angle_gamma 90.00
_cell_formula_units_Z 4
_cell_length_a 10.366(2)
_cell_length_b 19.171(4)
_cell_length_c 21.170(4)
_cell_measurement_reflns_used 3554
_cell_measurement_temperature 100(2)
_cell_measurement_theta_max 49.419
_cell_measurement_theta_min 4.377
_cell_volume 4207.0(14)
_computing_cell_refinement 'Bruker XSCANS'
_computing_data_collection 'Bruker XSCANS'
_computing_data_reduction 'Bruker SHELXTL'
_computing_molecular_graphics 'Bruker SHELXTL'
_computing_publication_material 'Bruker SHELXTL'
_computing_structure_refinement 'SHELXL-97 (Sheldrick, 1997)'
_computing_structure_solution 'SHELXS-97 (Sheldrick, 1990)'
_diffrn_ambient_temperature 100(2)
_diffrn_measured_fraction_theta_full 0.997
_diffrn_measured_fraction_theta_max 0.997
_diffrn_measurement_device_type 'SMART APEX'
_diffrn_measurement_method '\w scans'
_diffrn_radiation_monochromator graphite
_diffrn_radiation_source 'fine-focus sealed tube'
_diffrn_radiation_type MoK\a
_diffrn_radiation_wavelength 0.71073
_diffrn_reflns_av_R_equivalents 0.1070
_diffrn_reflns_av_sigmaI/netI 0.0920
_diffrn_reflns_limit_h_max 12
_diffrn_reflns_limit_h_min -12
_diffrn_reflns_limit_k_max 22
_diffrn_reflns_limit_k_min -22
_diffrn_reflns_limit_l_max 25
_diffrn_reflns_limit_l_min -25
_diffrn_reflns_number 29669
_diffrn_reflns_theta_full 25.00
_diffrn_reflns_theta_max 25.00
_diffrn_reflns_theta_min 1.43
_exptl_absorpt_coefficient_mu 0.356
_exptl_absorpt_correction_T_max 0.9163
_exptl_absorpt_correction_T_min 0.8708
_exptl_absorpt_correction_type multi-scan
_exptl_absorpt_process_details SADABS
_exptl_crystal_colour orange
_exptl_crystal_density_diffrn 1.096
_exptl_crystal_density_method 'not measured'
_exptl_crystal_description blocks
_exptl_crystal_F_000 1508
_exptl_crystal_size_max 0.40
_exptl_crystal_size_mid 0.28
_exptl_crystal_size_min 0.25
_refine_diff_density_max 0.652
_refine_diff_density_min -0.437
_refine_diff_density_rms 0.100
_refine_ls_extinction_method none
_refine_ls_goodness_of_fit_ref 1.150
_refine_ls_hydrogen_treatment constr
_refine_ls_matrix_type full
_refine_ls_number_parameters 364
_refine_ls_number_reflns 7384
_refine_ls_number_restraints 0
_refine_ls_restrained_S_all 1.150
_refine_ls_R_factor_all 0.1152
_refine_ls_R_factor_gt 0.0820
_refine_ls_shift/su_max 0.000
_refine_ls_shift/su_mean 0.000
_refine_ls_structure_factor_coef Fsqd
_refine_ls_weighting_details 'calc w=1/[\s^2^(Fo^2^)+(0.0678P)^2^+5.4146P] where P=(Fo^2^+2Fc^2^)/3'
_refine_ls_weighting_scheme calc
_refine_ls_wR_factor_gt 0.1729
_refine_ls_wR_factor_ref 0.1878
_reflns_number_gt 5334
_reflns_number_total 7384
_reflns_threshold_expression >2sigma(I)
_cod_data_source_file om901104h_si_002.cif
_cod_data_source_block 2_640j
_cod_depositor_comments
;
The following automatic conversions were performed:

'_symmetry_cell_setting' value 'Monoclinic' changed to 'monoclinic'
according to /home/saulius/struct/CIF-dictionaries/cif_core.dic
dictionary named 'cif_core.dic' version 2.4.1 from 2010-06-29.

Automatic conversion script
Id: cif_fix_values 1715 2011-07-08 13:25:40Z adriana 
;
_cod_original_cell_volume 4207.0(15)
_cod_original_sg_symbol_H-M P2(1)/c
_cod_database_code 4067728

loop_
_symmetry_equiv_pos_as_xyz
'x, y, z'
'-x, y+1/2, -z+1/2'
'-x, -y, -z'
'x, -y-1/2, z-1/2'

loop_
_atom_site_label
_atom_site_type_symbol
_atom_site_fract_x
_atom_site_fract_y
_atom_site_fract_z
_atom_site_U_iso_or_equiv
_atom_site_adp_type
_atom_site_occupancy
_atom_site_symmetry_multiplicity
_atom_site_calc_flag
_atom_site_refinement_flags
Si1 Si 0.12589(14) 0.69261(7) 0.32981(7) 0.0207(3) Uani 1 1 d .
Si2 Si 0.33552(13) 0.73925(7) 0.32885(7) 0.0208(3) Uani 1 1 d .
Si3 Si 0.11542(14) 0.74119(7) 0.43140(7) 0.0210(3) Uani 1 1 d .
Si4 Si 0.34219(14) 0.74616(7) 0.44044(7) 0.0203(3) Uani 1 1 d .
Si5 Si -0.00197(15) 0.76646(8) 0.26881(7) 0.0270(4) Uani 1 1 d .
Si6 Si 0.43875(15) 0.84389(7) 0.48643(7) 0.0243(4) Uani 1 1 d .
Si7 Si 0.42773(15) 0.64656(7) 0.48815(7) 0.0250(4) Uani 1 1 d .
K1 K 0.03682(10) 0.53435(6) 0.25386(5) 0.0203(3) Uani 1 1 d .
O1 O -0.2319(3) 0.55588(18) 0.26333(17) 0.0260(8) Uani 1 1 d .
O2 O -0.1255(3) 0.54528(19) 0.14350(17) 0.0282(9) Uani 1 1 d .
O3 O 0.1404(3) 0.53048(18) 0.13049(16) 0.0259(8) Uani 1 1 d .
O4 O 0.2737(3) 0.46084(19) 0.23053(17) 0.0270(9) Uani 1 1 d .
O5 O 0.1705(3) 0.46501(18) 0.35043(16) 0.0241(8) Uani 1 1 d .
O6 O -0.0963(3) 0.48864(18) 0.36192(16) 0.0235(8) Uani 1 1 d .
C1 C -0.3105(5) 0.5491(3) 0.2080(3) 0.0304(13) Uani 1 1 d .
H1A H -0.3949 0.5720 0.2148 0.037 Uiso 1 1 calc R
H1B H -0.3261 0.4991 0.1988 0.037 Uiso 1 1 calc R
C2 C -0.2435(5) 0.5822(3) 0.1539(3) 0.0319(14) Uani 1 1 d .
H2A H -0.2986 0.5802 0.1156 0.038 Uiso 1 1 calc R
H2B H -0.2251 0.6318 0.1635 0.038 Uiso 1 1 calc R
C3 C -0.0611(5) 0.5697(3) 0.0885(2) 0.0280(13) Uani 1 1 d .
H3A H -0.0338 0.6188 0.0944 0.034 Uiso 1 1 calc R
H3B H -0.1197 0.5673 0.0515 0.034 Uiso 1 1 calc R
C4 C 0.0534(5) 0.5244(3) 0.0784(2) 0.0285(13) Uani 1 1 d .
H4A H 0.0255 0.4753 0.0739 0.034 Uiso 1 1 calc R
H4B H 0.0974 0.5383 0.0390 0.034 Uiso 1 1 calc R
C5 C 0.2496(5) 0.4863(3) 0.1223(3) 0.0301(13) Uani 1 1 d .
H5A H 0.2969 0.5003 0.0839 0.036 Uiso 1 1 calc R
H5B H 0.2209 0.4374 0.1170 0.036 Uiso 1 1 calc R
C6 C 0.3361(5) 0.4918(3) 0.1783(3) 0.0311(13) Uani 1 1 d .
H6A H 0.4186 0.4676 0.1699 0.037 Uiso 1 1 calc R
H6B H 0.3551 0.5414 0.1874 0.037 Uiso 1 1 calc R
C7 C 0.3539(5) 0.4589(3) 0.2854(3) 0.0293(13) Uani 1 1 d .
H7A H 0.3771 0.5069 0.2985 0.035 Uiso 1 1 calc R
H7B H 0.4343 0.4330 0.2764 0.035 Uiso 1 1 calc R
C8 C 0.2807(5) 0.4237(3) 0.3360(3) 0.0269(13) Uani 1 1 d .
H8A H 0.2534 0.3767 0.3218 0.032 Uiso 1 1 calc R
H8B H 0.3358 0.4183 0.3741 0.032 Uiso 1 1 calc R
C9 C 0.0985(5) 0.4388(3) 0.4012(3) 0.0273(12) Uani 1 1 d .
H9A H 0.1540 0.4344 0.4392 0.033 Uiso 1 1 calc R
H9B H 0.0636 0.3922 0.3906 0.033 Uiso 1 1 calc R
C10 C -0.0096(5) 0.4886(3) 0.4137(2) 0.0277(13) Uani 1 1 d .
H10A H -0.0555 0.4746 0.4525 0.033 Uiso 1 1 calc R
H10B H 0.0254 0.5362 0.4201 0.033 Uiso 1 1 calc R
C11 C -0.2033(5) 0.5329(3) 0.3722(3) 0.0305(13) Uani 1 1 d .
H11A H -0.1739 0.5817 0.3770 0.037 Uiso 1 1 calc R
H11B H -0.2483 0.5190 0.4114 0.037 Uiso 1 1 calc R
C12 C -0.2926(5) 0.5270(3) 0.3172(3) 0.0330(14) Uani 1 1 d .
H12A H -0.3138 0.4774 0.3094 0.040 Uiso 1 1 calc R
H12B H -0.3737 0.5523 0.3259 0.040 Uiso 1 1 calc R
C26 C 0.4590(5) 0.6802(3) 0.2912(3) 0.0334(14) Uani 1 1 d .
H26A H 0.4492 0.6819 0.2452 0.050 Uiso 1 1 calc R
H26B H 0.4461 0.6322 0.3059 0.050 Uiso 1 1 calc R
H26C H 0.5459 0.6958 0.3030 0.050 Uiso 1 1 calc R
C27 C 0.3702(6) 0.8281(3) 0.2933(3) 0.0309(13) Uani 1 1 d .
H27A H 0.4602 0.8409 0.3018 0.046 Uiso 1 1 calc R
H27B H 0.3130 0.8630 0.3122 0.046 Uiso 1 1 calc R
H27C H 0.3552 0.8265 0.2476 0.046 Uiso 1 1 calc R
C28 C 0.0325(6) 0.6870(3) 0.4936(3) 0.0390(15) Uani 1 1 d .
H28A H 0.0464 0.7083 0.5352 0.059 Uiso 1 1 calc R
H28B H 0.0682 0.6397 0.4935 0.059 Uiso 1 1 calc R
H28C H -0.0602 0.6851 0.4844 0.059 Uiso 1 1 calc R
C29 C 0.0441(6) 0.8317(3) 0.4423(3) 0.0321(14) Uani 1 1 d .
H29A H -0.0482 0.8306 0.4320 0.048 Uiso 1 1 calc R
H29B H 0.0877 0.8646 0.4142 0.048 Uiso 1 1 calc R
H29C H 0.0560 0.8465 0.4862 0.048 Uiso 1 1 calc R
C30 C 0.0143(8) 0.7414(3) 0.1836(3) 0.055(2) Uani 1 1 d .
H30A H -0.0507 0.7662 0.1584 0.082 Uiso 1 1 calc R
H30B H 0.0014 0.6910 0.1791 0.082 Uiso 1 1 calc R
H30C H 0.1007 0.7538 0.1688 0.082 Uiso 1 1 calc R
C31 C -0.1768(6) 0.7528(3) 0.2910(4) 0.055(2) Uani 1 1 d .
H31A H -0.1892 0.7660 0.3353 0.083 Uiso 1 1 calc R
H31B H -0.1997 0.7036 0.2853 0.083 Uiso 1 1 calc R
H31C H -0.2321 0.7818 0.2640 0.083 Uiso 1 1 calc R
C32 C 0.0204(5) 0.8651(3) 0.2683(3) 0.0291(13) Uani 1 1 d .
H32A H 0.1050 0.8646 0.2468 0.035 Uiso 1 1 calc R
H32B H 0.0440 0.8692 0.3135 0.035 Uiso 1 1 calc R
C33 C 0.6179(6) 0.8440(3) 0.4734(3) 0.0412(16) Uani 1 1 d .
H33A H 0.6536 0.8893 0.4859 0.062 Uiso 1 1 calc R
H33B H 0.6356 0.8356 0.4287 0.062 Uiso 1 1 calc R
H33C H 0.6578 0.8071 0.4990 0.062 Uiso 1 1 calc R
C34 C 0.4123(7) 0.8487(3) 0.5737(3) 0.0405(16) Uani 1 1 d .
H34A H 0.4567 0.8898 0.5908 0.061 Uiso 1 1 calc R
H34B H 0.4467 0.8065 0.5939 0.061 Uiso 1 1 calc R
H34C H 0.3197 0.8524 0.5822 0.061 Uiso 1 1 calc R
C35 C 0.3758(6) 0.9271(3) 0.4507(3) 0.0307(13) Uani 1 1 d .
H35A H 0.2839 0.9319 0.4603 0.046 Uiso 1 1 calc R
H35B H 0.3874 0.9258 0.4048 0.046 Uiso 1 1 calc R
H35C H 0.4233 0.9668 0.4684 0.046 Uiso 1 1 calc R
C36 C 0.3827(6) 0.6386(3) 0.5732(3) 0.0417(16) Uani 1 1 d .
H36A H 0.4142 0.5940 0.5899 0.063 Uiso 1 1 calc R
H36B H 0.2887 0.6407 0.5771 0.063 Uiso 1 1 calc R
H36C H 0.4217 0.6770 0.5972 0.063 Uiso 1 1 calc R
C37 C 0.6075(5) 0.6456(3) 0.4831(3) 0.0375(15) Uani 1 1 d .
H37A H 0.6437 0.6784 0.5140 0.056 Uiso 1 1 calc R
H37B H 0.6338 0.6594 0.4405 0.056 Uiso 1 1 calc R
H37C H 0.6394 0.5985 0.4921 0.056 Uiso 1 1 calc R
C38 C 0.3676(6) 0.5653(3) 0.4475(3) 0.0430(17) Uani 1 1 d .
H38A H 0.3930 0.5663 0.4030 0.064 Uiso 1 1 calc R
H38B H 0.2734 0.5632 0.4503 0.064 Uiso 1 1 calc R
H38C H 0.4052 0.5242 0.4681 0.064 Uiso 1 1 calc R

loop_
_atom_site_aniso_label
_atom_site_aniso_U_11
_atom_site_aniso_U_22
_atom_site_aniso_U_33
_atom_site_aniso_U_23
_atom_site_aniso_U_13
_atom_site_aniso_U_12
Si1 0.0221(8) 0.0136(7) 0.0264(8) -0.0007(6) -0.0010(6) 0.0001(6)
Si2 0.0208(7) 0.0162(7) 0.0253(8) -0.0006(6) 0.0024(6) -0.0001(6)
Si3 0.0225(8) 0.0164(7) 0.0241(8) 0.0000(6) 0.0033(6) -0.0003(6)
Si4 0.0229(7) 0.0142(7) 0.0238(8) 0.0011(6) -0.0003(6) -0.0003(6)
Si5 0.0285(8) 0.0207(8) 0.0316(9) 0.0023(6) -0.0070(7) -0.0018(6)
Si6 0.0279(8) 0.0178(7) 0.0273(8) -0.0015(6) -0.0001(6) -0.0033(6)
Si7 0.0306(8) 0.0172(8) 0.0271(8) 0.0020(6) -0.0051(7) 0.0004(6)
K1 0.0214(6) 0.0194(6) 0.0201(6) 0.0008(4) 0.0002(5) 0.0013(5)
O1 0.0229(19) 0.027(2) 0.028(2) 0.0009(16) -0.0011(16) 0.0013(16)
O2 0.031(2) 0.028(2) 0.026(2) 0.0036(17) -0.0063(17) 0.0052(17)
O3 0.031(2) 0.024(2) 0.023(2) -0.0038(16) 0.0025(16) -0.0010(16)
O4 0.0185(19) 0.032(2) 0.031(2) -0.0018(17) 0.0015(16) -0.0013(16)
O5 0.0225(19) 0.0227(19) 0.027(2) 0.0046(16) -0.0010(16) -0.0003(16)
O6 0.025(2) 0.025(2) 0.0209(19) -0.0024(15) 0.0018(16) 0.0032(16)
C1 0.025(3) 0.028(3) 0.038(3) -0.004(3) -0.004(3) 0.005(2)
C2 0.028(3) 0.031(3) 0.036(3) 0.001(3) -0.011(3) 0.006(3)
C3 0.036(3) 0.030(3) 0.018(3) 0.003(2) 0.000(2) -0.003(3)
C4 0.039(3) 0.027(3) 0.020(3) 0.001(2) 0.001(2) -0.003(3)
C5 0.031(3) 0.029(3) 0.030(3) -0.003(2) 0.015(3) 0.000(3)
C6 0.027(3) 0.032(3) 0.035(3) -0.001(3) 0.015(3) 0.001(2)
C7 0.021(3) 0.035(3) 0.032(3) -0.006(3) -0.004(2) 0.001(2)
C8 0.027(3) 0.022(3) 0.031(3) -0.002(2) -0.009(2) 0.005(2)
C9 0.031(3) 0.028(3) 0.023(3) 0.006(2) 0.000(2) 0.001(2)
C10 0.036(3) 0.028(3) 0.019(3) 0.003(2) 0.004(2) -0.003(3)
C11 0.030(3) 0.031(3) 0.031(3) 0.000(3) 0.011(3) 0.001(3)
C12 0.021(3) 0.041(4) 0.037(3) 0.006(3) 0.006(3) 0.007(3)
C26 0.030(3) 0.033(3) 0.038(4) -0.008(3) 0.006(3) 0.003(3)
C27 0.039(3) 0.022(3) 0.032(3) 0.007(2) 0.000(3) -0.009(3)
C28 0.044(4) 0.044(4) 0.029(3) 0.004(3) 0.009(3) -0.013(3)
C29 0.036(3) 0.027(3) 0.033(3) -0.009(3) 0.000(3) 0.007(3)
C30 0.092(6) 0.039(4) 0.034(4) -0.004(3) -0.023(4) 0.004(4)
C31 0.034(4) 0.033(4) 0.099(6) 0.026(4) -0.012(4) -0.001(3)
C32 0.033(3) 0.018(3) 0.036(3) 0.006(2) -0.007(3) -0.001(2)
C33 0.037(4) 0.034(4) 0.053(4) -0.004(3) -0.002(3) -0.013(3)
C34 0.064(4) 0.033(3) 0.024(3) -0.005(3) -0.004(3) -0.004(3)
C35 0.043(3) 0.015(3) 0.035(3) -0.006(2) -0.001(3) -0.001(2)
C36 0.054(4) 0.036(4) 0.035(4) 0.011(3) -0.001(3) 0.005(3)
C37 0.037(4) 0.029(3) 0.046(4) 0.004(3) -0.005(3) 0.009(3)
C38 0.056(4) 0.019(3) 0.053(4) 0.004(3) -0.017(3) -0.004(3)

loop_
_atom_type_symbol
_atom_type_description
_atom_type_scat_dispersion_real
_atom_type_scat_dispersion_imag
_atom_type_scat_source
C C 0.0033 0.0016 'International Tables Vol C Tables 4.2.6.8 and 6.1.1.4'
H H 0.0000 0.0000 'International Tables Vol C Tables 4.2.6.8 and 6.1.1.4'
O O 0.0106 0.0060 'International Tables Vol C Tables 4.2.6.8 and 6.1.1.4'
Si Si 0.0817 0.0704 'International Tables Vol C Tables 4.2.6.8 and 6.1.1.4'
K K 0.2009 0.2494 'International Tables Vol C Tables 4.2.6.8 and 6.1.1.4'

loop_
_geom_angle_atom_site_label_1
_geom_angle_atom_site_label_2
_geom_angle_atom_site_label_3
_geom_angle
_geom_angle_site_symmetry_1
_geom_angle_site_symmetry_3
Si5 Si1 Si3 103.76(8) . .
Si5 Si1 Si2 106.70(8) . .
Si3 Si1 Si2 84.56(7) . .
Si5 Si1 K1 97.07(6) . .
Si3 Si1 K1 137.75(7) . .
Si2 Si1 K1 123.96(6) . .
C26 Si2 C27 103.9(3) . .
C26 Si2 Si1 113.87(19) . .
C27 Si2 Si1 121.50(19) . .
C26 Si2 Si4 116.0(2) . .
C27 Si2 Si4 109.93(19) . .
Si1 Si2 Si4 91.93(8) . .
C28 Si3 C29 103.8(3) . .
C28 Si3 Si1 116.4(2) . .
C29 Si3 Si1 119.59(19) . .
C28 Si3 Si4 115.1(2) . .
C29 Si3 Si4 109.97(19) . .
Si1 Si3 Si4 92.20(7) . .
Si7 Si4 Si6 108.40(8) . .
Si7 Si4 Si3 112.20(8) . .
Si6 Si4 Si3 119.38(8) . .
Si7 Si4 Si2 113.27(8) . .
Si6 Si4 Si2 118.10(8) . .
Si3 Si4 Si2 83.92(7) . .
C30 Si5 C31 107.2(4) . .
C30 Si5 C32 103.7(3) . .
C31 Si5 C32 104.8(3) . .
C30 Si5 Si1 108.9(2) . .
C31 Si5 Si1 108.7(2) . .
C32 Si5 Si1 122.60(18) . .
C34 Si6 C33 107.2(3) . .
C34 Si6 C35 107.6(3) . .
C33 Si6 C35 106.3(3) . .
C34 Si6 Si4 112.7(2) . .
C33 Si6 Si4 111.2(2) . .
C35 Si6 Si4 111.48(18) . .
C37 Si7 C36 108.0(3) . .
C37 Si7 C38 107.0(3) . .
C36 Si7 C38 106.8(3) . .
C37 Si7 Si4 111.10(19) . .
C36 Si7 Si4 112.8(2) . .
C38 Si7 Si4 110.8(2) . .
O5 K1 O6 60.14(10) . .
O5 K1 O1 120.10(11) . .
O6 K1 O1 59.98(10) . .
O5 K1 O3 118.20(11) . .
O6 K1 O3 158.60(11) . .
O1 K1 O3 116.70(11) . .
O5 K1 O4 58.23(11) . .
O6 K1 O4 114.20(11) . .
O1 K1 O4 157.99(11) . .
O3 K1 O4 59.97(11) . .
O5 K1 O2 155.76(11) . .
O6 K1 O2 113.26(11) . .
O1 K1 O2 58.35(11) . .
O3 K1 O2 58.41(11) . .
O4 K1 O2 113.04(11) . .
O5 K1 C32 74.15(12) . 2_545
O6 K1 C32 73.96(13) . 2_545
O1 K1 C32 88.72(12) . 2_545
O3 K1 C32 85.01(13) . 2_545
O4 K1 C32 69.51(12) . 2_545
O2 K1 C32 81.62(12) . 2_545
O5 K1 C10 41.57(11) . .
O6 K1 C10 22.30(11) . .
O1 K1 C10 80.08(12) . .
O3 K1 C10 158.78(12) . .
O4 K1 C10 99.48(12) . .
O2 K1 C10 135.51(12) . .
C32 K1 C10 82.39(14) 2_545 .
O5 K1 Si1 87.08(8) . .
O6 K1 Si1 91.45(8) . .
O1 K1 Si1 95.54(8) . .
O3 K1 Si1 109.93(8) . .
O4 K1 Si1 106.05(8) . .
O2 K1 Si1 117.00(8) . .
C32 K1 Si1 160.21(11) 2_545 .
C10 K1 Si1 79.34(10) . .
C12 O1 C1 111.7(4) . .
C12 O1 K1 116.3(3) . .
C1 O1 K1 119.1(3) . .
C3 O2 C2 111.6(4) . .
C3 O2 K1 114.4(3) . .
C2 O2 K1 114.0(3) . .
C4 O3 C5 110.9(4) . .
C4 O3 K1 118.3(3) . .
C5 O3 K1 115.7(3) . .
C6 O4 C7 112.4(4) . .
C6 O4 K1 108.9(3) . .
C7 O4 K1 111.5(3) . .
C9 O5 C8 113.3(4) . .
C9 O5 K1 117.8(3) . .
C8 O5 K1 120.1(3) . .
C10 O6 C11 112.1(4) . .
C10 O6 K1 108.5(3) . .
C11 O6 K1 109.1(3) . .
O1 C1 C2 109.0(4) . .
O2 C2 C1 108.2(4) . .
O2 C3 C4 107.7(4) . .
O3 C4 C3 110.0(4) . .
O3 C5 C6 109.7(4) . .
O4 C6 C5 108.5(4) . .
O4 C7 C8 107.7(4) . .
O5 C8 C7 108.5(4) . .
O5 C9 C10 108.0(4) . .
O6 C10 C9 109.7(4) . .
O6 C10 K1 49.2(2) . .
C9 C10 K1 83.3(3) . .
O6 C11 C12 108.6(4) . .
O1 C12 C11 108.9(4) . .
Si5 C32 K1 161.1(3) . 2

loop_
_geom_bond_atom_site_label_1
_geom_bond_atom_site_label_2
_geom_bond_distance
_geom_bond_site_symmetry_2
Si1 Si5 2.325(2) .
Si1 Si3 2.347(2) .
Si1 Si2 2.350(2) .
Si1 K1 3.5531(18) .
Si2 C26 1.889(5) .
Si2 C27 1.898(5) .
Si2 Si4 2.367(2) .
Si3 C28 1.888(6) .
Si3 C29 1.900(5) .
Si3 Si4 2.359(2) .
Si4 Si7 2.333(2) .
Si4 Si6 2.334(2) .
Si5 C30 1.875(7) .
Si5 C31 1.894(7) .
Si5 C32 1.905(5) .
Si6 C34 1.872(6) .
Si6 C33 1.879(6) .
Si6 C35 1.880(5) .
Si7 C37 1.867(6) .
Si7 C36 1.869(6) .
Si7 C38 1.883(6) .
K1 O5 2.798(4) .
K1 O6 2.819(4) .
K1 O1 2.825(4) .
K1 O3 2.831(4) .
K1 O4 2.876(4) .
K1 O2 2.878(4) .
K1 C32 3.331(5) 2_545
K1 C10 3.530(5) .
O1 C12 1.418(6) .
O1 C1 1.429(6) .
O2 C3 1.424(6) .
O2 C2 1.432(6) .
O3 C4 1.425(6) .
O3 C5 1.425(6) .
O4 C6 1.416(6) .
O4 C7 1.424(6) .
O5 C9 1.406(6) .
O5 C8 1.425(6) .
O6 C10 1.412(6) .
O6 C11 1.415(6) .
C1 C2 1.485(8) .
C3 C4 1.487(7) .
C5 C6 1.485(8) .
C7 C8 1.480(8) .
C9 C10 1.496(7) .
C11 C12 1.487(8) .
C32 K1 3.331(5) 2

loop_
_geom_torsion_atom_site_label_1
_geom_torsion_atom_site_label_2
_geom_torsion_atom_site_label_3
_geom_torsion_atom_site_label_4
_geom_torsion
_geom_torsion_site_symmetry_1
_geom_torsion_site_symmetry_4
Si5 Si1 Si2 C26 -117.2(2) . .
Si3 Si1 Si2 C26 140.1(2) . .
K1 Si1 Si2 C26 -6.2(2) . .
Si5 Si1 Si2 C27 8.3(2) . .
Si3 Si1 Si2 C27 -94.5(2) . .
K1 Si1 Si2 C27 119.2(2) . .
Si5 Si1 Si2 Si4 123.16(8) . .
Si3 Si1 Si2 Si4 20.40(7) . .
K1 Si1 Si2 Si4 -125.93(7) . .
Si5 Si1 Si3 C28 114.1(2) . .
Si2 Si1 Si3 C28 -140.0(2) . .
K1 Si1 Si3 C28 -3.1(3) . .
Si5 Si1 Si3 C29 -11.8(2) . .
Si2 Si1 Si3 C29 94.0(2) . .
K1 Si1 Si3 C29 -129.1(2) . .
Si5 Si1 Si3 Si4 -126.36(7) . .
Si2 Si1 Si3 Si4 -20.47(7) . .
K1 Si1 Si3 Si4 116.39(9) . .
C28 Si3 Si4 Si7 28.3(2) . .
C29 Si3 Si4 Si7 145.0(2) . .
Si1 Si3 Si4 Si7 -92.34(8) . .
C28 Si3 Si4 Si6 -100.1(2) . .
C29 Si3 Si4 Si6 16.6(2) . .
Si1 Si3 Si4 Si6 139.27(8) . .
C28 Si3 Si4 Si2 141.0(2) . .
C29 Si3 Si4 Si2 -102.3(2) . .
Si1 Si3 Si4 Si2 20.34(6) . .
C26 Si2 Si4 Si7 -26.6(2) . .
C27 Si2 Si4 Si7 -144.1(2) . .
Si1 Si2 Si4 Si7 91.28(8) . .
C26 Si2 Si4 Si6 101.7(2) . .
C27 Si2 Si4 Si6 -15.8(2) . .
Si1 Si2 Si4 Si6 -140.47(8) . .
C26 Si2 Si4 Si3 -138.2(2) . .
C27 Si2 Si4 Si3 104.3(2) . .
Si1 Si2 Si4 Si3 -20.31(6) . .
Si3 Si1 Si5 C30 172.5(3) . .
Si2 Si1 Si5 C30 84.1(3) . .
K1 Si1 Si5 C30 -44.5(3) . .
Si3 Si1 Si5 C31 -71.0(3) . .
Si2 Si1 Si5 C31 -159.4(3) . .
K1 Si1 Si5 C31 71.9(3) . .
Si3 Si1 Si5 C32 51.4(2) . .
Si2 Si1 Si5 C32 -36.9(2) . .
K1 Si1 Si5 C32 -165.6(2) . .
Si7 Si4 Si6 C34 -59.0(2) . .
Si3 Si4 Si6 C34 71.2(2) . .
Si2 Si4 Si6 C34 170.5(2) . .
Si7 Si4 Si6 C33 61.4(2) . .
Si3 Si4 Si6 C33 -168.5(2) . .
Si2 Si4 Si6 C33 -69.1(2) . .
Si7 Si4 Si6 C35 179.9(2) . .
Si3 Si4 Si6 C35 -50.0(2) . .
Si2 Si4 Si6 C35 49.4(2) . .
Si6 Si4 Si7 C37 -55.0(2) . .
Si3 Si4 Si7 C37 171.0(2) . .
Si2 Si4 Si7 C37 78.1(2) . .
Si6 Si4 Si7 C36 66.4(2) . .
Si3 Si4 Si7 C36 -67.5(2) . .
Si2 Si4 Si7 C36 -160.5(2) . .
Si6 Si4 Si7 C38 -173.9(2) . .
Si3 Si4 Si7 C38 52.1(3) . .
Si2 Si4 Si7 C38 -40.8(3) . .
Si5 Si1 K1 O5 -171.07(9) . .
Si3 Si1 K1 O5 -51.54(12) . .
Si2 Si1 K1 O5 73.30(11) . .
Si5 Si1 K1 O6 -111.07(9) . .
Si3 Si1 K1 O6 8.46(12) . .
Si2 Si1 K1 O6 133.30(10) . .
Si5 Si1 K1 O1 -51.09(10) . .
Si3 Si1 K1 O1 68.43(12) . .
Si2 Si1 K1 O1 -166.72(10) . .
Si5 Si1 K1 O3 69.93(10) . .
Si3 Si1 K1 O3 -170.54(12) . .
Si2 Si1 K1 O3 -45.70(12) . .
Si5 Si1 K1 O4 133.21(10) . .
Si3 Si1 K1 O4 -107.26(12) . .
Si2 Si1 K1 O4 17.58(11) . .
Si5 Si1 K1 O2 6.07(11) . .
Si3 Si1 K1 O2 125.60(12) . .
Si2 Si1 K1 O2 -109.56(11) . .
Si5 Si1 K1 C32 -152.8(3) . 2_545
Si3 Si1 K1 C32 -33.3(3) . 2_545
Si2 Si1 K1 C32 91.5(3) . 2_545
Si5 Si1 K1 C10 -129.89(11) . .
Si3 Si1 K1 C10 -10.36(13) . .
Si2 Si1 K1 C10 114.48(12) . .
O5 K1 O1 C12 -2.9(4) . .
O6 K1 O1 C12 -4.2(3) . .
O3 K1 O1 C12 151.7(3) . .
O4 K1 O1 C12 76.2(5) . .
O2 K1 O1 C12 148.9(4) . .
C32 K1 O1 C12 67.9(4) 2_545 .
C10 K1 O1 C12 -14.6(4) . .
Si1 K1 O1 C12 -92.7(3) . .
O5 K1 O1 C1 -141.2(3) . .
O6 K1 O1 C1 -142.5(4) . .
O3 K1 O1 C1 13.4(4) . .
O4 K1 O1 C1 -62.1(5) . .
O2 K1 O1 C1 10.6(3) . .
C32 K1 O1 C1 -70.4(3) 2_545 .
C10 K1 O1 C1 -152.9(3) . .
Si1 K1 O1 C1 129.0(3) . .
O5 K1 O2 C3 -112.7(4) . .
O6 K1 O2 C3 178.7(3) . .
O1 K1 O2 C3 153.5(3) . .
O3 K1 O2 C3 -23.5(3) . .
O4 K1 O2 C3 -49.4(3) . .
C32 K1 O2 C3 -112.8(3) 2_545 .
C10 K1 O2 C3 177.1(3) . .
Si1 K1 O2 C3 74.3(3) . .
O5 K1 O2 C2 117.2(4) . .
O6 K1 O2 C2 48.6(3) . .
O1 K1 O2 C2 23.4(3) . .
O3 K1 O2 C2 -153.7(4) . .
O4 K1 O2 C2 -179.5(3) . .
C32 K1 O2 C2 117.1(3) 2_545 .
C10 K1 O2 C2 47.0(4) . .
Si1 K1 O2 C2 -55.9(3) . .
O5 K1 O3 C4 141.9(3) . .
O6 K1 O3 C4 62.3(5) . .
O1 K1 O3 C4 -13.2(4) . .
O4 K1 O3 C4 142.0(4) . .
O2 K1 O3 C4 -10.4(3) . .
C32 K1 O3 C4 72.9(3) 2_545 .
C10 K1 O3 C4 126.5(4) . .
Si1 K1 O3 C4 -120.5(3) . .
O5 K1 O3 C5 6.7(4) . .
O6 K1 O3 C5 -72.9(4) . .
O1 K1 O3 C5 -148.4(3) . .
O4 K1 O3 C5 6.9(3) . .
O2 K1 O3 C5 -145.5(4) . .
C32 K1 O3 C5 -62.3(3) 2_545 .
C10 K1 O3 C5 -8.6(5) . .
Si1 K1 O3 C5 104.3(3) . .
O5 K1 O4 C6 -152.5(3) . .
O6 K1 O4 C6 -175.5(3) . .
O1 K1 O4 C6 115.1(4) . .
O3 K1 O4 C6 27.6(3) . .
O2 K1 O4 C6 53.0(3) . .
C32 K1 O4 C6 123.9(3) 2_545 .
C10 K1 O4 C6 -158.0(3) . .
Si1 K1 O4 C6 -76.4(3) . .
O5 K1 O4 C7 -28.0(3) . .
O6 K1 O4 C7 -51.0(3) . .
O1 K1 O4 C7 -120.4(4) . .
O3 K1 O4 C7 152.2(3) . .
O2 K1 O4 C7 177.6(3) . .
C32 K1 O4 C7 -111.6(3) 2_545 .
C10 K1 O4 C7 -33.4(3) . .
Si1 K1 O4 C7 48.1(3) . .
O6 K1 O5 C9 4.5(3) . .
O1 K1 O5 C9 3.1(4) . .
O3 K1 O5 C9 -151.1(3) . .
O4 K1 O5 C9 -151.3(4) . .
O2 K1 O5 C9 -76.0(4) . .
C32 K1 O5 C9 -75.9(3) 2_545 .
C10 K1 O5 C9 20.6(3) . .
Si1 K1 O5 C9 97.8(3) . .
O6 K1 O5 C8 149.8(4) . .
O1 K1 O5 C8 148.4(3) . .
O3 K1 O5 C8 -5.8(4) . .
O4 K1 O5 C8 -6.0(3) . .
O2 K1 O5 C8 69.3(4) . .
C32 K1 O5 C8 69.4(3) 2_545 .
C10 K1 O5 C8 165.9(4) . .
Si1 K1 O5 C8 -116.9(3) . .
O5 K1 O6 C10 29.1(3) . .
O1 K1 O6 C10 -152.2(3) . .
O3 K1 O6 C10 120.7(4) . .
O4 K1 O6 C10 51.7(3) . .
O2 K1 O6 C10 -177.0(3) . .
C32 K1 O6 C10 109.8(3) 2_545 .
Si1 K1 O6 C10 -56.7(3) . .
O5 K1 O6 C11 151.5(3) . .
O1 K1 O6 C11 -29.8(3) . .
O3 K1 O6 C11 -116.8(4) . .
O4 K1 O6 C11 174.1(3) . .
O2 K1 O6 C11 -54.6(3) . .
C32 K1 O6 C11 -127.8(3) 2_545 .
C10 K1 O6 C11 122.4(5) . .
Si1 K1 O6 C11 65.7(3) . .
C12 O1 C1 C2 178.2(4) . .
K1 O1 C1 C2 -41.7(5) . .
C3 O2 C2 C1 174.4(4) . .
K1 O2 C2 C1 -54.1(5) . .
O1 C1 C2 O2 62.7(6) . .
C2 O2 C3 C4 -175.1(4) . .
K1 O2 C3 C4 53.7(5) . .
C5 O3 C4 C3 178.8(4) . .
K1 O3 C4 C3 41.6(5) . .
O2 C3 C4 O3 -62.6(5) . .
C4 O3 C5 C6 -177.9(4) . .
K1 O3 C5 C6 -39.6(5) . .
C7 O4 C6 C5 175.5(4) . .
K1 O4 C6 C5 -60.5(4) . .
O3 C5 C6 O4 69.0(5) . .
C6 O4 C7 C8 -178.2(4) . .
K1 O4 C7 C8 59.2(5) . .
C9 O5 C8 C7 -175.8(4) . .
K1 O5 C8 C7 37.5(5) . .
O4 C7 C8 O5 -63.7(5) . .
C8 O5 C9 C10 177.0(4) . .
K1 O5 C9 C10 -35.4(5) . .
C11 O6 C10 C9 177.7(4) . .
K1 O6 C10 C9 -61.8(4) . .
C11 O6 C10 K1 -120.6(4) . .
O5 C9 C10 O6 66.4(5) . .
O5 C9 C10 K1 24.2(4) . .
O5 K1 C10 O6 -140.5(4) . .
O1 K1 C10 O6 24.2(3) . .
O3 K1 C10 O6 -119.9(4) . .
O4 K1 C10 O6 -133.5(3) . .
O2 K1 C10 O6 3.9(4) . .
C32 K1 C10 O6 -65.9(3) 2_545 .
Si1 K1 C10 O6 121.8(3) . .
O5 K1 C10 C9 -17.1(3) . .
O6 K1 C10 C9 123.4(5) . .
O1 K1 C10 C9 147.5(3) . .
O3 K1 C10 C9 3.4(5) . .
O4 K1 C10 C9 -10.1(3) . .
O2 K1 C10 C9 127.3(3) . .
C32 K1 C10 C9 57.5(3) 2_545 .
Si1 K1 C10 C9 -114.8(3) . .
C10 O6 C11 C12 -177.1(4) . .
K1 O6 C11 C12 62.7(5) . .
C1 O1 C12 C11 177.4(4) . .
K1 O1 C12 C11 36.2(5) . .
O6 C11 C12 O1 -67.4(6) . .
C30 Si5 C32 K1 72.9(9) . 2
C31 Si5 C32 K1 -39.4(9) . 2
Si1 Si5 C32 K1 -163.7(7) . 2
